data_7230094
loop_
_publ_author_name
'Wang, Kai'
'Tang, Shen'
'Hu, Zhao-Bo'
'Zou, Hua-Hong'
'Wang, Xiao-Lu'
'Li, Yan'
'Zhang, Shu-Hua'
'Chen, Zi-Lu'
'Liang, Fu-Pei'

_publ_section_title
;
 A family of 3d metal clusters based on N--N single bonds bridged
 quasi-linear trinuclear cores: the Mn analogue displaying single-molecule
 magnet behavior
;
_journal_issue 12
_journal_name_full 'RSC Advances'
_journal_page_first 6218
_journal_paper_doi 10.1039/C7RA12844D
_journal_volume 8
_journal_year 2018
_chemical_formula_moiety 'C62 H42 Cu6 N14 O12'
_chemical_formula_sum 'C62 H42 Cu6 N14 O12'
_chemical_formula_weight 1556.34
_chemical_name_systematic SuperNova
_space_group_crystal_system triclinic
_space_group_IT_number 2
_space_group_name_Hall '-P 1'
_space_group_name_H-M_alt 'P -1'
_symmetry_space_group_name_Hall '-P 1'
_symmetry_space_group_name_H-M 'P -1'
_atom_sites_solution_hydrogens geom
_atom_sites_solution_primary direct
_atom_sites_solution_secondary difmap
_audit_creation_date 2016-07-28
_audit_creation_method
;
Olex2 1.2
(compiled 2016.02.19 svn.r3266 for OlexSys, GUI svn.r5155)
;
_audit_update_record
;
2016-07-29 deposited with the CCDC.
2018-02-01 downloaded from the CCDC.
;
_cell_angle_alpha 89.892(4)
_cell_angle_beta 73.514(4)
_cell_angle_gamma 82.879(4)
_cell_formula_units_Z 2
_cell_length_a 11.9690(6)
_cell_length_b 14.4468(6)
_cell_length_c 17.6248(9)
_cell_measurement_reflns_used 12237
_cell_measurement_temperature 150.15
_cell_measurement_theta_max 28.5345
_cell_measurement_theta_min 2.9416
_cell_volume 2898.0(2)
_computing_cell_refinement
;
CrysAlisPro, Agilent Technologies,
Version 1.171.35.21 (release 20-01-2012 CrysAlis171 .NET)
(compiled Jan 23 2012,18:06:46)
;
_computing_data_collection
;
CrysAlisPro, Agilent Technologies,
Version 1.171.35.21 (release 20-01-2012 CrysAlis171 .NET)
(compiled Jan 23 2012,18:06:46)
;
_computing_data_reduction
;
CrysAlisPro, Agilent Technologies,
Version 1.171.35.21 (release 20-01-2012 CrysAlis171 .NET)
(compiled Jan 23 2012,18:06:46)
;
_computing_molecular_graphics 'Olex2 (Dolomanov et al., 2009)'
_computing_publication_material 'Olex2 (Dolomanov et al., 2009)'
_computing_structure_refinement 'XL (Sheldrick, 2008)'
_computing_structure_solution 'XS (Sheldrick, 2008)'
_diffrn_ambient_temperature 150.15
_diffrn_detector_area_resol_mean 15.9784
_diffrn_measured_fraction_theta_full 0.998
_diffrn_measured_fraction_theta_max 0.998
_diffrn_measurement_details
;
#__ type_ start__ end____ width___ exp.time_
  1 omega  -20.00   24.00   1.0000   10.5800
omega____ theta____ kappa____ phi______ frames
    -      -20.2889  -99.0000   90.0000 44

#__ type_ start__ end____ width___ exp.time_
  2 omega  -17.00    8.00   1.0000   10.5800
omega____ theta____ kappa____ phi______ frames
    -      -20.2889  -99.0000  -30.0000 25

#__ type_ start__ end____ width___ exp.time_
  3 omega  -49.00   45.00   1.0000   10.5800
omega____ theta____ kappa____ phi______ frames
    -       21.3827  -57.0000 -180.0000 94

#__ type_ start__ end____ width___ exp.time_
  4 omega   -1.00   89.00   1.0000   10.5800
omega____ theta____ kappa____ phi______ frames
    -       21.3827   57.0000  -30.0000 90

#__ type_ start__ end____ width___ exp.time_
  5 omega   65.00   96.00   1.0000   10.5800
omega____ theta____ kappa____ phi______ frames
    -       21.3827  178.0000  150.0000 31

#__ type_ start__ end____ width___ exp.time_
  6 omega  -47.00  -21.00   1.0000   10.5800
omega____ theta____ kappa____ phi______ frames
    -       21.3827  -38.0000   30.0000 26

#__ type_ start__ end____ width___ exp.time_
  7 omega  -52.00   45.00   1.0000   10.5800
omega____ theta____ kappa____ phi______ frames
    -       21.3827  -38.0000   60.0000 97

#__ type_ start__ end____ width___ exp.time_
  8 omega  -91.00  -12.00   1.0000   10.5800
omega____ theta____ kappa____ phi______ frames
    -      -20.2889  -57.0000 -180.0000 79

#__ type_ start__ end____ width___ exp.time_
  9 omega  -49.00   45.00   1.0000   10.5800
omega____ theta____ kappa____ phi______ frames
    -       21.3827  -57.0000  -60.0000 94
;
_diffrn_measurement_device_type 'SuperNova, Single source at offset), Eos'
_diffrn_measurement_method '\w scans'
_diffrn_orient_matrix_UB_11 0.0329542000
_diffrn_orient_matrix_UB_12 0.0317392000
_diffrn_orient_matrix_UB_13 -0.0247998000
_diffrn_orient_matrix_UB_21 0.0167155000
_diffrn_orient_matrix_UB_22 -0.0337139000
_diffrn_orient_matrix_UB_23 -0.0317154000
_diffrn_orient_matrix_UB_31 -0.0501841000
_diffrn_orient_matrix_UB_32 0.0175262000
_diffrn_orient_matrix_UB_33 -0.0119468000
_diffrn_radiation_monochromator mirror
_diffrn_radiation_type MoK\a
_diffrn_radiation_wavelength 0.71070
_diffrn_reflns_av_R_equivalents 0.0240
_diffrn_reflns_av_unetI/netI 0.0307
_diffrn_reflns_limit_h_max 14
_diffrn_reflns_limit_h_min -14
_diffrn_reflns_limit_k_max 17
_diffrn_reflns_limit_k_min -17
_diffrn_reflns_limit_l_max 18
_diffrn_reflns_limit_l_min -20
_diffrn_reflns_number 26818
_diffrn_reflns_theta_full 25.00
_diffrn_reflns_theta_max 25.00
_diffrn_reflns_theta_min 2.95
_diffrn_source 'SuperNova (Mo) X-ray Source'
_exptl_absorpt_coefficient_mu 2.242
_exptl_absorpt_correction_T_max 1.00000
_exptl_absorpt_correction_T_min 0.69257
_exptl_absorpt_correction_type multi-scan
_exptl_absorpt_process_details
;
CrysAlisPro, Agilent Technologies,
Version 1.171.35.21 (release 20-01-2012 CrysAlis171 .NET)
(compiled Jan 23 2012,18:06:46)
Empirical absorption correction using spherical harmonics,
 implemented in SCALE3 ABSPACK scaling algorithm.
;
_exptl_crystal_colour 'blackish green'
_exptl_crystal_colour_modifier blackish
_exptl_crystal_colour_primary green
_exptl_crystal_density_diffrn 1.784
_exptl_crystal_density_method 'not measured'
_exptl_crystal_description block
_exptl_crystal_F_000 1564
_exptl_crystal_size_max 0.33
_exptl_crystal_size_mid 0.24
_exptl_crystal_size_min 0.22
_refine_diff_density_max 0.298
_refine_diff_density_min -0.354
_refine_diff_density_rms 0.060
_refine_ls_extinction_method none
_refine_ls_goodness_of_fit_ref 1.078
_refine_ls_hydrogen_treatment constr
_refine_ls_matrix_type full
_refine_ls_number_parameters 847
_refine_ls_number_reflns 10178
_refine_ls_number_restraints 0
_refine_ls_restrained_S_all 1.078
_refine_ls_R_factor_all 0.0411
_refine_ls_R_factor_gt 0.0314
_refine_ls_shift/su_max 0.001
_refine_ls_shift/su_mean 0.000
_refine_ls_structure_factor_coef Fsqd
_refine_ls_weighting_details 'calc w=1/[\s^2^(Fo^2^)+(0.0327P)^2^+1.6866P] where P=(Fo^2^+2Fc^2^)/3'
_refine_ls_weighting_scheme calc
_refine_ls_wR_factor_gt 0.0768
_refine_ls_wR_factor_ref 0.0809
_reflns_number_gt 8512
_reflns_number_total 10178
_reflns_threshold_expression >2sigma(I)
_cod_data_source_file c7ra12844d2.cif
_cod_data_source_block 5-Cu6
_cod_database_code 7230094
_reflns_odcompleteness_completeness 99.84
_reflns_odcompleteness_iscentric 1
_reflns_odcompleteness_theta 26.32
_olex2_refinement_description
;
1. Fixed Uiso
 At 1.2 times of:
  All C(H) groups
2.a Aromatic/amide H refined with riding coordinates:
 C2(H2), C3(H3), C4(H4), C5(H5), C10(H10), C11(H11), C12(H12), C17(H17),
 C18(H18), C19(H19), C20(H20), C22(H22), C23(H23), C24(H24), C25(H25), C26(H26),
  C27(H27), C28(H28), C29(H29), C30(H30), C31(H31), C33(H33), C34(H34),
 C35(H35), C36(H36), C41(H41), C42(H42), C43(H43), C48(H48), C49(H49), C50(H50),
  C51(H51), C53(H53), C54(H54), C55(H55), C56(H56), C57(H57), C58(H58),
 C59(H59), C60(H60), C61(H61), C62(H62)
;
_olex2_submission_special_instructions 'No special instructions were received'

loop_
_space_group_symop_id
_space_group_symop_operation_xyz
1 'x, y, z'
2 '-x, -y, -z'

loop_
_atom_site_label
_atom_site_type_symbol
_atom_site_fract_x
_atom_site_fract_y
_atom_site_fract_z
_atom_site_U_iso_or_equiv
_atom_site_adp_type
_atom_site_occupancy
_atom_site_calc_flag
_atom_site_refinement_flags_posn
Cu1 Cu 0.71931(3) -0.01498(3) 0.48900(2) 0.03786(10) Uani 1 d .
Cu2 Cu 0.82648(3) 0.12003(3) 0.24882(2) 0.03638(10) Uani 1 d .
Cu3 Cu 0.92796(3) 0.16284(3) -0.01750(2) 0.03752(10) Uani 1 d .
Cu4 Cu 0.48240(3) 0.38018(3) 0.52506(2) 0.03743(10) Uani 1 d .
Cu5 Cu 0.77142(3) 0.38578(3) 0.29379(2) 0.03813(10) Uani 1 d .
Cu6 Cu 1.06098(3) 0.34431(3) 0.06167(2) 0.03801(10) Uani 1 d .
O1 O 0.6054(2) -0.09290(16) 0.48835(13) 0.0495(6) Uani 1 d .
O2 O 0.69505(19) 0.03871(16) 0.26571(12) 0.0449(5) Uani 1 d .
O3 O 0.83785(18) 0.07145(16) 0.47916(12) 0.0442(5) Uani 1 d .
O4 O 1.11132(17) 0.30500(16) 0.15681(12) 0.0441(5) Uani 1 d .
O5 O 0.72677(17) 0.43602(14) 0.19952(11) 0.0386(5) Uani 1 d .
O6 O 0.99474(19) 0.38100(17) -0.02078(12) 0.0516(6) Uani 1 d .
O7 O 0.54126(18) 0.41546(16) 0.60793(12) 0.0446(5) Uani 1 d .
O8 O 0.81644(17) 0.41096(15) 0.39092(11) 0.0405(5) Uani 1 d .
O9 O 0.44106(17) 0.34010(15) 0.42974(11) 0.0412(5) Uani 1 d .
O10 O 0.76983(18) 0.21862(14) 0.03950(11) 0.0393(5) Uani 1 d .
O11 O 0.99690(17) 0.07422(14) 0.18799(11) 0.0384(5) Uani 1 d .
O12 O 1.08240(19) 0.10697(17) -0.06305(12) 0.0490(6) Uani 1 d .
N1 N 0.7365(2) 0.01651(18) 0.38241(14) 0.0384(6) Uani 1 d .
N2 N 0.8114(2) 0.08432(18) 0.35632(14) 0.0372(6) Uani 1 d .
N3 N 0.94470(19) 0.21877(16) 0.32017(13) 0.0315(5) Uani 1 d .
N4 N 0.9203(2) 0.36160(18) 0.21596(13) 0.0360(6) Uani 1 d .
N5 N 0.9193(2) 0.38666(17) 0.13978(13) 0.0344(6) Uani 1 d .
N6 N 0.7192(2) -0.04963(17) 0.59781(15) 0.0399(6) Uani 1 d .
N7 N 1.2140(2) 0.29004(18) -0.01052(15) 0.0406(6) Uani 1 d .
N8 N 0.6256(2) 0.39417(18) 0.44859(14) 0.0384(6) Uani 1 d .
N9 N 0.6269(2) 0.37137(18) 0.37159(14) 0.0380(6) Uani 1 d .
N10 N 0.6281(2) 0.26697(16) 0.24279(13) 0.0321(5) Uani 1 d .
N11 N 0.8295(2) 0.16778(17) 0.14611(13) 0.0341(5) Uani 1 d .
N12 N 0.9347(2) 0.13875(17) 0.08732(13) 0.0350(6) Uani 1 d .
N13 N 0.3277(2) 0.36229(18) 0.59839(14) 0.0400(6) Uani 1 d .
N14 N 0.9039(2) 0.18721(18) -0.12441(15) 0.0436(6) Uani 1 d .
C1 C 0.5579(3) -0.1055(2) 0.43127(19) 0.0400(7) Uani 1 d .
C2 C 0.4640(3) -0.1597(2) 0.4479(2) 0.0455(8) Uani 1 d .
H2 H 0.4365 -0.1822 0.4998 0.055 Uiso 1 calc R
C3 C 0.4112(3) -0.1810(2) 0.3918(2) 0.0498(8) Uani 1 d .
H3 H 0.3486 -0.2180 0.4049 0.060 Uiso 1 calc R
C4 C 0.4484(3) -0.1489(3) 0.3166(2) 0.0547(9) Uani 1 d .
H4 H 0.4135 -0.1654 0.2772 0.066 Uiso 1 calc R
C5 C 0.5367(3) -0.0927(2) 0.29859(19) 0.0486(8) Uani 1 d .
H5 H 0.5607 -0.0697 0.2467 0.058 Uiso 1 calc R
C6 C 0.5919(3) -0.0686(2) 0.35434(18) 0.0382(7) Uani 1 d .
C7 C 0.6779(3) -0.0014(2) 0.33179(17) 0.0357(7) Uani 1 d .
C8 C 0.8586(2) 0.1083(2) 0.41072(16) 0.0350(7) Uani 1 d .
C9 C 0.9387(2) 0.1799(2) 0.39037(16) 0.0353(7) Uani 1 d .
C10 C 1.0053(3) 0.2031(2) 0.43824(19) 0.0453(8) Uani 1 d .
H10 H 0.9955 0.1774 0.4890 0.054 Uiso 1 calc R
C11 C 1.0860(3) 0.2642(3) 0.4109(2) 0.0520(9) Uani 1 d .
H11 H 1.1333 0.2808 0.4425 0.062 Uiso 1 calc R
C12 C 1.0980(3) 0.3011(2) 0.33731(19) 0.0443(8) Uani 1 d .
H12 H 1.1555 0.3413 0.3163 0.053 Uiso 1 calc R
C13 C 1.0236(2) 0.2776(2) 0.29488(17) 0.0337(7) Uani 1 d .
C14 C 1.0219(2) 0.3181(2) 0.21762(17) 0.0336(7) Uani 1 d .
C15 C 0.8131(2) 0.4220(2) 0.13621(17) 0.0328(6) Uani 1 d .
C16 C 0.7984(2) 0.44511(19) 0.05842(17) 0.0331(6) Uani 1 d .
C17 C 0.6877(3) 0.4875(2) 0.05594(19) 0.0443(8) Uani 1 d .
H17 H 0.6267 0.4995 0.1042 0.053 Uiso 1 calc R
C18 C 0.6642(3) 0.5124(2) -0.0137(2) 0.0512(9) Uani 1 d .
H18 H 0.5879 0.5400 -0.0138 0.061 Uiso 1 calc R
C19 C 0.7538(3) 0.4964(2) -0.0836(2) 0.0521(9) Uani 1 d .
H19 H 0.7395 0.5143 -0.1323 0.063 Uiso 1 calc R
C20 C 0.8628(3) 0.4551(2) -0.08326(19) 0.0478(8) Uani 1 d .
H20 H 0.9231 0.4463 -0.1321 0.057 Uiso 1 calc R
C21 C 0.8894(3) 0.4252(2) -0.01351(17) 0.0383(7) Uani 1 d .
C22 C 0.6317(3) -0.0922(2) 0.6430(2) 0.0491(8) Uani 1 d .
H22 H 0.5733 -0.1090 0.6206 0.059 Uiso 1 calc R
C23 C 0.6232(4) -0.1123(3) 0.7200(2) 0.0635(11) Uani 1 d .
H23 H 0.5581 -0.1401 0.7511 0.076 Uiso 1 calc R
C24 C 0.7091(4) -0.0919(3) 0.7517(2) 0.0669(11) Uani 1 d .
H24 H 0.7060 -0.1074 0.8046 0.080 Uiso 1 calc R
C25 C 0.8009(4) -0.0485(3) 0.7060(2) 0.0575(10) Uani 1 d .
H25 H 0.8622 -0.0342 0.7266 0.069 Uiso 1 calc R
C26 C 0.8011(3) -0.0265(2) 0.63017(19) 0.0468(8) Uani 1 d .
H26 H 0.8615 0.0063 0.5995 0.056 Uiso 1 calc R
C27 C 1.2992(3) 0.2483(3) 0.0171(2) 0.0521(9) Uani 1 d .
H27 H 1.2830 0.2410 0.0726 0.063 Uiso 1 calc R
C28 C 1.4087(3) 0.2154(3) -0.0301(2) 0.0644(11) Uani 1 d .
H28 H 1.4672 0.1864 -0.0078 0.077 Uiso 1 calc R
C29 C 1.4323(3) 0.2250(3) -0.1099(2) 0.0735(12) Uani 1 d .
H29 H 1.5080 0.2035 -0.1442 0.088 Uiso 1 calc R
C30 C 1.3451(4) 0.2661(3) -0.1396(2) 0.0801(14) Uani 1 d .
H30 H 1.3590 0.2732 -0.1950 0.096 Uiso 1 calc R
C31 C 1.2369(3) 0.2968(3) -0.0880(2) 0.0609(10) Uani 1 d .
H31 H 1.1762 0.3241 -0.1090 0.073 Uiso 1 calc R
C32 C 0.6501(3) 0.4265(2) 0.60326(17) 0.0362(7) Uani 1 d .
C33 C 0.6783(3) 0.4377(2) 0.67481(18) 0.0473(8) Uani 1 d .
H33 H 0.6188 0.4352 0.7234 0.057 Uiso 1 calc R
C34 C 0.7883(3) 0.4521(3) 0.6766(2) 0.0530(9) Uani 1 d .
H34 H 0.8036 0.4594 0.7261 0.064 Uiso 1 calc R
C35 C 0.8771(3) 0.4560(3) 0.6075(2) 0.0539(9) Uani 1 d .
H35 H 0.9530 0.4673 0.6089 0.065 Uiso 1 calc R
C36 C 0.8538(3) 0.4434(2) 0.53677(19) 0.0454(8) Uani 1 d .
H36 H 0.9153 0.4452 0.4891 0.054 Uiso 1 calc R
C37 C 0.7429(3) 0.4280(2) 0.53218(17) 0.0345(7) Uani 1 d .
C38 C 0.7294(2) 0.4114(2) 0.45371(16) 0.0335(6) Uani 1 d .
C39 C 0.5287(2) 0.3421(2) 0.36859(17) 0.0353(7) Uani 1 d .
C40 C 0.5272(2) 0.3120(2) 0.28884(17) 0.0334(6) Uani 1 d .
C41 C 0.4284(3) 0.3364(2) 0.26317(19) 0.0435(8) Uani 1 d .
H41 H 0.3569 0.3652 0.2985 0.052 Uiso 1 calc R
C42 C 0.4370(3) 0.3176(2) 0.1848(2) 0.0478(8) Uani 1 d .
H42 H 0.3713 0.3334 0.1651 0.057 Uiso 1 calc R
C43 C 0.5415(3) 0.2759(2) 0.13599(19) 0.0441(8) Uani 1 d .
H43 H 0.5501 0.2646 0.0814 0.053 Uiso 1 calc R
C44 C 0.6349(3) 0.2504(2) 0.16712(17) 0.0333(6) Uani 1 d .
C45 C 0.7500(3) 0.2096(2) 0.11434(16) 0.0331(6) Uani 1 d .
C46 C 1.0161(2) 0.09027(19) 0.11464(17) 0.0325(6) Uani 1 d .
C47 C 1.1290(2) 0.0549(2) 0.05676(17) 0.0341(7) Uani 1 d .
C48 C 1.2164(3) 0.0086(2) 0.08664(19) 0.0407(7) Uani 1 d .
H48 H 1.1996 0.0013 0.1422 0.049 Uiso 1 calc R
C49 C 1.3252(3) -0.0267(2) 0.0392(2) 0.0514(9) Uani 1 d .
H49 H 1.3832 -0.0564 0.0616 0.062 Uiso 1 calc R
C50 C 1.3492(3) -0.0185(2) -0.0414(2) 0.0529(9) Uani 1 d .
H50 H 1.4240 -0.0434 -0.0750 0.063 Uiso 1 calc R
C51 C 1.2656(3) 0.0255(2) -0.07368(19) 0.0470(8) Uani 1 d .
H51 H 1.2836 0.0293 -0.1296 0.056 Uiso 1 calc R
C52 C 1.1539(3) 0.0651(2) -0.02609(18) 0.0385(7) Uani 1 d .
C53 C 0.2513(3) 0.3186(3) 0.5741(2) 0.0623(11) Uani 1 d .
H53 H 0.2732 0.2945 0.5210 0.075 Uiso 1 calc R
C54 C 0.1422(3) 0.3071(3) 0.6229(2) 0.0781(14) Uani 1 d .
H54 H 0.0902 0.2749 0.6041 0.094 Uiso 1 calc R
C55 C 0.1099(3) 0.3425(3) 0.6984(2) 0.0642(11) Uani 1 d .
H55 H 0.0340 0.3370 0.7327 0.077 Uiso 1 calc R
C56 C 0.1868(3) 0.3856(2) 0.7242(2) 0.0517(9) Uani 1 d .
H56 H 0.1662 0.4099 0.7771 0.062 Uiso 1 calc R
C57 C 0.2957(3) 0.3940(2) 0.67289(18) 0.0437(8) Uani 1 d .
H57 H 0.3498 0.4236 0.6917 0.052 Uiso 1 calc R
C58 C 0.8069(3) 0.2387(3) -0.1317(2) 0.0536(9) Uani 1 d .
H58 H 0.7536 0.2704 -0.0860 0.064 Uiso 1 calc R
C59 C 0.7818(4) 0.2473(3) -0.2031(2) 0.0675(11) Uani 1 d .
H59 H 0.7123 0.2845 -0.2065 0.081 Uiso 1 calc R
C60 C 0.8582(4) 0.2014(3) -0.2693(2) 0.0715(12) Uani 1 d .
H60 H 0.8426 0.2059 -0.3192 0.086 Uiso 1 calc R
C61 C 0.9566(4) 0.1495(3) -0.2617(2) 0.0648(11) Uani 1 d .
H61 H 1.0108 0.1169 -0.3066 0.078 Uiso 1 calc R
C62 C 0.9778(3) 0.1440(2) -0.18949(19) 0.0522(9) Uani 1 d .
H62 H 1.0478 0.1081 -0.1855 0.063 Uiso 1 calc R

loop_
_atom_site_aniso_label
_atom_site_aniso_U_11
_atom_site_aniso_U_22
_atom_site_aniso_U_33
_atom_site_aniso_U_23
_atom_site_aniso_U_13
_atom_site_aniso_U_12
Cu1 0.0398(2) 0.0465(2) 0.0296(2) 0.00903(16) -0.01143(16) -0.01090(17)
Cu2 0.0337(2) 0.0515(2) 0.02308(19) 0.00477(16) -0.00621(15) -0.00695(16)
Cu3 0.0416(2) 0.0470(2) 0.02234(19) 0.00072(16) -0.00682(15) -0.00514(17)
Cu4 0.0293(2) 0.0513(2) 0.0270(2) -0.00369(16) -0.00051(15) -0.00501(16)
Cu5 0.0281(2) 0.0575(2) 0.02479(19) -0.00012(16) -0.00194(15) -0.00370(17)
Cu6 0.0305(2) 0.0511(2) 0.0268(2) 0.00274(16) -0.00113(15) -0.00082(16)
O1 0.0582(15) 0.0570(15) 0.0417(13) 0.0148(11) -0.0208(11) -0.0242(11)
O2 0.0498(14) 0.0633(15) 0.0271(12) 0.0040(10) -0.0140(10) -0.0207(11)
O3 0.0454(13) 0.0645(15) 0.0286(11) 0.0136(10) -0.0148(10) -0.0197(11)
O4 0.0298(11) 0.0624(15) 0.0334(12) 0.0092(10) -0.0003(9) -0.0014(10)
O5 0.0314(11) 0.0512(13) 0.0291(11) -0.0012(9) -0.0039(9) -0.0006(9)
O6 0.0412(13) 0.0761(17) 0.0294(12) 0.0027(11) -0.0037(10) 0.0082(12)
O7 0.0364(12) 0.0640(15) 0.0286(11) -0.0087(10) -0.0007(9) -0.0087(10)
O8 0.0275(11) 0.0614(14) 0.0297(11) -0.0013(10) -0.0026(9) -0.0083(10)
O9 0.0291(11) 0.0614(14) 0.0296(11) -0.0029(10) -0.0014(9) -0.0087(10)
O10 0.0459(13) 0.0477(13) 0.0230(11) 0.0007(9) -0.0104(9) -0.0005(10)
O11 0.0374(12) 0.0510(13) 0.0239(11) 0.0019(9) -0.0062(9) -0.0005(9)
O12 0.0433(13) 0.0719(16) 0.0261(11) -0.0003(11) -0.0027(10) -0.0032(11)
N1 0.0400(15) 0.0498(16) 0.0284(13) 0.0060(11) -0.0099(11) -0.0167(12)
N2 0.0365(14) 0.0497(16) 0.0278(13) 0.0053(11) -0.0085(11) -0.0154(12)
N3 0.0277(13) 0.0434(14) 0.0244(12) 0.0022(10) -0.0079(10) -0.0072(11)
N4 0.0324(14) 0.0492(16) 0.0240(13) 0.0030(11) -0.0054(10) -0.0023(11)
N5 0.0316(14) 0.0457(15) 0.0235(13) 0.0043(11) -0.0041(10) -0.0044(11)
N6 0.0454(16) 0.0412(15) 0.0340(14) 0.0078(11) -0.0125(12) -0.0058(12)
N7 0.0376(15) 0.0455(16) 0.0344(15) -0.0032(12) -0.0038(11) -0.0035(12)
N8 0.0321(14) 0.0563(17) 0.0248(13) -0.0053(11) -0.0054(10) -0.0050(12)
N9 0.0308(14) 0.0572(17) 0.0241(13) -0.0044(11) -0.0049(10) -0.0047(12)
N10 0.0309(13) 0.0376(14) 0.0275(13) -0.0006(10) -0.0083(10) -0.0026(10)
N11 0.0339(14) 0.0424(14) 0.0230(12) -0.0021(10) -0.0049(10) -0.0010(11)
N12 0.0362(14) 0.0432(15) 0.0212(12) -0.0019(10) -0.0028(10) -0.0012(11)
N13 0.0306(14) 0.0517(16) 0.0335(15) -0.0004(12) -0.0025(11) -0.0050(12)
N14 0.0604(18) 0.0437(16) 0.0302(14) 0.0058(12) -0.0148(13) -0.0159(13)
C1 0.0384(18) 0.0372(17) 0.0425(19) 0.0007(14) -0.0091(14) -0.0038(14)
C2 0.0442(19) 0.0398(19) 0.050(2) 0.0048(15) -0.0075(16) -0.0079(15)
C3 0.043(2) 0.045(2) 0.059(2) -0.0066(17) -0.0071(17) -0.0130(15)
C4 0.049(2) 0.068(2) 0.050(2) -0.0144(18) -0.0117(17) -0.0188(18)
C5 0.048(2) 0.063(2) 0.0347(18) -0.0086(16) -0.0081(15) -0.0169(17)
C6 0.0374(17) 0.0420(18) 0.0358(17) -0.0062(14) -0.0104(13) -0.0072(14)
C7 0.0351(16) 0.0456(18) 0.0244(15) -0.0050(13) -0.0050(12) -0.0054(13)
C8 0.0330(16) 0.0484(18) 0.0245(15) 0.0032(13) -0.0093(12) -0.0065(13)
C9 0.0332(16) 0.0476(18) 0.0261(15) 0.0038(13) -0.0093(12) -0.0068(13)
C10 0.0447(19) 0.066(2) 0.0310(17) 0.0069(15) -0.0167(14) -0.0166(16)
C11 0.052(2) 0.072(2) 0.045(2) 0.0039(18) -0.0281(17) -0.0216(18)
C12 0.0369(18) 0.056(2) 0.0439(19) 0.0048(16) -0.0140(15) -0.0147(15)
C13 0.0285(15) 0.0411(17) 0.0295(16) -0.0012(13) -0.0063(12) -0.0015(13)
C14 0.0317(16) 0.0392(17) 0.0292(16) 0.0012(12) -0.0060(13) -0.0077(13)
C15 0.0307(16) 0.0339(16) 0.0314(16) 0.0012(12) -0.0037(12) -0.0072(12)
C16 0.0360(16) 0.0328(16) 0.0324(16) 0.0035(12) -0.0118(13) -0.0067(13)
C17 0.0398(18) 0.0469(19) 0.0443(19) 0.0063(15) -0.0090(15) -0.0058(15)
C18 0.046(2) 0.057(2) 0.056(2) 0.0121(17) -0.0236(17) -0.0030(16)
C19 0.063(2) 0.052(2) 0.046(2) 0.0099(16) -0.0249(18) -0.0061(18)
C20 0.053(2) 0.055(2) 0.0335(18) 0.0058(15) -0.0104(15) -0.0065(16)
C21 0.0400(18) 0.0412(18) 0.0321(17) 0.0016(13) -0.0077(13) -0.0057(14)
C22 0.056(2) 0.049(2) 0.046(2) 0.0122(16) -0.0160(17) -0.0145(16)
C23 0.091(3) 0.069(3) 0.039(2) 0.0206(18) -0.020(2) -0.038(2)
C24 0.107(3) 0.062(3) 0.041(2) 0.0196(18) -0.029(2) -0.031(2)
C25 0.079(3) 0.062(2) 0.042(2) 0.0065(18) -0.0301(19) -0.018(2)
C26 0.053(2) 0.052(2) 0.0397(19) 0.0082(15) -0.0176(16) -0.0119(16)
C27 0.044(2) 0.066(2) 0.043(2) -0.0142(17) -0.0114(16) 0.0055(17)
C28 0.043(2) 0.082(3) 0.064(3) -0.030(2) -0.0178(19) 0.0135(19)
C29 0.046(2) 0.096(3) 0.059(3) -0.020(2) 0.0079(19) 0.012(2)
C30 0.071(3) 0.109(4) 0.036(2) -0.001(2) 0.0088(19) 0.024(3)
C31 0.052(2) 0.078(3) 0.041(2) 0.0027(18) -0.0039(17) 0.0136(19)
C32 0.0389(18) 0.0356(17) 0.0318(17) -0.0034(13) -0.0077(13) -0.0018(13)
C33 0.054(2) 0.057(2) 0.0275(17) -0.0034(15) -0.0060(15) -0.0080(17)
C34 0.063(2) 0.064(2) 0.040(2) -0.0021(17) -0.0255(18) -0.0114(18)
C35 0.047(2) 0.072(3) 0.050(2) -0.0034(18) -0.0225(17) -0.0152(18)
C36 0.0378(18) 0.060(2) 0.0379(18) -0.0017(15) -0.0083(14) -0.0104(15)
C37 0.0375(17) 0.0346(16) 0.0303(16) -0.0027(12) -0.0090(13) -0.0019(13)
C38 0.0326(16) 0.0382(17) 0.0283(16) -0.0023(12) -0.0076(13) -0.0016(13)
C39 0.0287(16) 0.0459(18) 0.0293(16) -0.0002(13) -0.0062(13) -0.0013(13)
C40 0.0315(16) 0.0382(17) 0.0306(16) -0.0004(13) -0.0087(13) -0.0057(13)
C41 0.0284(16) 0.054(2) 0.046(2) -0.0036(15) -0.0102(14) 0.0019(14)
C42 0.0393(19) 0.059(2) 0.051(2) -0.0011(17) -0.0256(16) 0.0035(16)
C43 0.046(2) 0.055(2) 0.0347(18) -0.0006(15) -0.0192(15) -0.0047(16)
C44 0.0363(17) 0.0342(16) 0.0310(16) 0.0013(12) -0.0117(13) -0.0052(13)
C45 0.0374(17) 0.0340(16) 0.0282(16) 0.0001(12) -0.0090(13) -0.0064(13)
C46 0.0349(16) 0.0326(16) 0.0304(16) -0.0015(12) -0.0091(13) -0.0067(12)
C47 0.0321(16) 0.0374(17) 0.0305(16) -0.0046(13) -0.0041(12) -0.0073(13)
C48 0.0407(18) 0.0428(18) 0.0369(18) -0.0040(14) -0.0091(14) -0.0038(14)
C49 0.0375(19) 0.057(2) 0.055(2) -0.0051(17) -0.0104(16) 0.0050(16)
C50 0.040(2) 0.060(2) 0.049(2) -0.0173(17) 0.0013(16) -0.0013(16)
C51 0.0435(19) 0.058(2) 0.0327(18) -0.0110(15) 0.0009(14) -0.0090(16)
C52 0.0384(18) 0.0414(18) 0.0338(17) -0.0051(13) -0.0056(14) -0.0092(14)
C53 0.047(2) 0.097(3) 0.040(2) -0.016(2) -0.0005(16) -0.023(2)
C54 0.052(2) 0.128(4) 0.053(2) -0.020(2) 0.0007(19) -0.044(2)
C55 0.044(2) 0.094(3) 0.047(2) -0.003(2) 0.0070(17) -0.027(2)
C56 0.050(2) 0.059(2) 0.0370(19) -0.0011(16) 0.0025(15) -0.0095(17)
C57 0.0443(19) 0.050(2) 0.0326(18) -0.0025(14) -0.0024(14) -0.0091(15)
C58 0.058(2) 0.062(2) 0.044(2) 0.0125(17) -0.0166(17) -0.0141(18)
C59 0.071(3) 0.082(3) 0.063(3) 0.029(2) -0.036(2) -0.023(2)
C60 0.100(4) 0.089(3) 0.043(2) 0.017(2) -0.036(2) -0.044(3)
C61 0.100(3) 0.068(3) 0.030(2) 0.0022(17) -0.018(2) -0.028(2)
C62 0.073(3) 0.050(2) 0.0337(19) 0.0022(15) -0.0126(17) -0.0149(18)

loop_
_atom_type_symbol
_atom_type_description
_atom_type_scat_dispersion_real
_atom_type_scat_dispersion_imag
_atom_type_scat_source
C C 0.0033 0.0016 'International Tables Vol C Tables 4.2.6.8 and 6.1.1.4'
H H 0.0000 0.0000 'International Tables Vol C Tables 4.2.6.8 and 6.1.1.4'
Cu Cu 0.3201 1.2651 'International Tables Vol C Tables 4.2.6.8 and 6.1.1.4'
N N 0.0061 0.0033 'International Tables Vol C Tables 4.2.6.8 and 6.1.1.4'
O O 0.0106 0.0060 'International Tables Vol C Tables 4.2.6.8 and 6.1.1.4'

loop_
_geom_angle_atom_site_label_1
_geom_angle_atom_site_label_2
_geom_angle_atom_site_label_3
_geom_angle
O1 Cu1 O3 174.18(9)
O1 Cu1 N1 92.37(10)
O1 Cu1 N6 91.82(10)
O3 Cu1 N6 93.98(9)
N1 Cu1 O3 81.89(9)
N1 Cu1 N6 174.09(11)
O2 Cu2 O11 123.04(9)
N2 Cu2 O2 79.48(9)
N2 Cu2 O11 105.06(9)
N2 Cu2 N11 173.68(11)
N11 Cu2 O2 100.74(9)
N11 Cu2 O11 80.19(9)
O10 Cu3 N14 93.63(10)
O12 Cu3 O10 174.62(8)
O12 Cu3 N12 93.09(10)
O12 Cu3 N14 91.75(10)
N12 Cu3 O10 81.54(9)
N12 Cu3 N14 174.38(11)
O7 Cu4 O9 172.91(8)
O7 Cu4 N8 91.46(9)
O7 Cu4 N13 93.02(10)
N8 Cu4 O9 81.79(9)
N8 Cu4 N13 175.51(10)
N13 Cu4 O9 93.72(9)
O8 Cu5 O5 148.13(9)
N4 Cu5 O5 80.55(9)
N4 Cu5 O8 102.29(9)
N4 Cu5 N9 163.35(11)
N9 Cu5 O5 105.76(9)
N9 Cu5 O8 80.64(9)
O6 Cu6 O4 173.15(9)
O6 Cu6 N7 94.44(10)
N5 Cu6 O4 81.86(9)
N5 Cu6 O6 91.84(9)
N5 Cu6 N7 173.16(10)
N7 Cu6 O4 91.73(9)
C1 O1 Cu1 127.46(19)
C7 O2 Cu2 111.57(18)
C8 O3 Cu1 109.67(18)
C14 O4 Cu6 108.47(18)
C15 O5 Cu5 111.59(18)
C21 O6 Cu6 127.11(19)
C32 O7 Cu4 127.25(18)
C38 O8 Cu5 111.98(18)
C39 O9 Cu4 109.58(18)
C45 O10 Cu3 111.20(18)
C46 O11 Cu2 110.78(17)
C52 O12 Cu3 126.92(19)
N2 N1 Cu1 113.64(17)
C7 N1 Cu1 132.4(2)
C7 N1 N2 113.0(2)
N1 N2 Cu2 114.27(17)
C8 N2 Cu2 133.8(2)
C8 N2 N1 111.9(2)
C13 N3 C9 117.5(2)
N5 N4 Cu5 114.50(17)
C14 N4 Cu5 133.0(2)
C14 N4 N5 112.2(2)
N4 N5 Cu6 113.39(17)
C15 N5 Cu6 133.0(2)
C15 N5 N4 112.5(2)
C22 N6 Cu1 120.0(2)
C22 N6 C26 118.1(3)
C26 N6 Cu1 121.8(2)
C27 N7 Cu6 121.4(2)
C31 N7 Cu6 121.2(2)
C31 N7 C27 117.4(3)
N9 N8 Cu4 113.57(18)
C38 N8 Cu4 133.1(2)
C38 N8 N9 112.8(2)
N8 N9 Cu5 113.81(18)
C39 N9 Cu5 133.8(2)
C39 N9 N8 112.3(2)
C44 N10 C40 117.3(2)
N12 N11 Cu2 113.55(17)
C45 N11 Cu2 134.9(2)
C45 N11 N12 110.5(2)
N11 N12 Cu3 114.10(17)
C46 N12 Cu3 131.7(2)
C46 N12 N11 113.7(2)
C53 N13 Cu4 121.0(2)
C57 N13 Cu4 121.3(2)
C57 N13 C53 117.6(3)
C58 N14 Cu3 121.1(2)
C62 N14 Cu3 120.8(2)
C62 N14 C58 117.7(3)
O1 C1 C2 117.0(3)
O1 C1 C6 125.7(3)
C2 C1 C6 117.2(3)
C1 C2 H2 119.0
C3 C2 C1 122.1(3)
C3 C2 H2 119.0
C2 C3 H3 119.8
C2 C3 C4 120.3(3)
C4 C3 H3 119.8
C3 C4 H4 120.2
C3 C4 C5 119.5(3)
C5 C4 H4 120.2
C4 C5 H5 119.0
C4 C5 C6 122.0(3)
C6 C5 H5 119.0
C1 C6 C7 123.2(3)
C5 C6 C1 118.7(3)
C5 C6 C7 118.0(3)
O2 C7 N1 120.9(3)
O2 C7 C6 121.0(3)
N1 C7 C6 118.1(3)
O3 C8 N2 122.6(3)
O3 C8 C9 120.4(2)
N2 C8 C9 117.0(2)
N3 C9 C8 114.6(2)
N3 C9 C10 122.6(3)
C10 C9 C8 122.8(3)
C9 C10 H10 120.7
C11 C10 C9 118.6(3)
C11 C10 H10 120.7
C10 C11 H11 120.2
C10 C11 C12 119.7(3)
C12 C11 H11 120.2
C11 C12 H12 121.1
C11 C12 C13 117.9(3)
C13 C12 H12 121.1
N3 C13 C12 123.5(3)
N3 C13 C14 113.5(2)
C12 C13 C14 123.0(3)
O4 C14 N4 123.4(3)
O4 C14 C13 121.7(3)
N4 C14 C13 114.7(2)
O5 C15 N5 120.5(3)
O5 C15 C16 121.5(3)
N5 C15 C16 118.0(2)
C17 C16 C15 117.4(3)
C17 C16 C21 119.2(3)
C21 C16 C15 123.3(3)
C16 C17 H17 118.8
C18 C17 C16 122.4(3)
C18 C17 H17 118.8
C17 C18 H18 120.7
C17 C18 C19 118.6(3)
C19 C18 H18 120.7
C18 C19 H19 119.8
C20 C19 C18 120.5(3)
C20 C19 H19 119.8
C19 C20 H20 118.6
C19 C20 C21 122.7(3)
C21 C20 H20 118.6
O6 C21 C16 126.0(3)
O6 C21 C20 117.5(3)
C20 C21 C16 116.5(3)
N6 C22 H22 118.7
N6 C22 C23 122.5(3)
C23 C22 H22 118.7
C22 C23 H23 120.4
C24 C23 C22 119.2(4)
C24 C23 H23 120.4
C23 C24 H24 120.3
C23 C24 C25 119.3(3)
C25 C24 H24 120.3
C24 C25 H25 120.8
C26 C25 C24 118.4(3)
C26 C25 H25 120.8
N6 C26 C25 122.4(3)
N6 C26 H26 118.8
C25 C26 H26 118.8
N7 C27 H27 118.2
N7 C27 C28 123.5(3)
C28 C27 H27 118.2
C27 C28 H28 120.7
C29 C28 C27 118.6(4)
C29 C28 H28 120.7
C28 C29 H29 120.6
C28 C29 C30 118.8(3)
C30 C29 H29 120.6
C29 C30 H30 120.5
C29 C30 C31 118.9(4)
C31 C30 H30 120.5
N7 C31 C30 122.8(3)
N7 C31 H31 118.6
C30 C31 H31 118.6
O7 C32 C33 117.5(3)
O7 C32 C37 125.8(3)
C33 C32 C37 116.7(3)
C32 C33 H33 118.9
C34 C33 C32 122.2(3)
C34 C33 H33 118.9
C33 C34 H34 119.6
C33 C34 C35 120.8(3)
C35 C34 H34 119.6
C34 C35 H35 120.6
C36 C35 C34 118.7(3)
C36 C35 H35 120.6
C35 C36 H36 118.8
C35 C36 C37 122.4(3)
C37 C36 H36 118.8
C32 C37 C38 123.2(3)
C36 C37 C32 119.1(3)
C36 C37 C38 117.7(3)
O8 C38 N8 120.3(3)
O8 C38 C37 121.3(3)
N8 C38 C37 118.4(3)
O9 C39 N9 122.6(3)
O9 C39 C40 122.6(3)
N9 C39 C40 114.8(3)
N10 C40 C39 115.9(2)
N10 C40 C41 123.5(3)
C41 C40 C39 120.4(3)
C40 C41 H41 121.0
C42 C41 C40 118.0(3)
C42 C41 H41 121.0
C41 C42 H42 120.5
C43 C42 C41 119.1(3)
C43 C42 H42 120.5
C42 C43 H43 120.4
C42 C43 C44 119.3(3)
C44 C43 H43 120.4
N10 C44 C43 122.6(3)
N10 C44 C45 117.4(2)
C43 C44 C45 119.8(3)
O10 C45 N11 122.6(3)
O10 C45 C44 118.5(2)
N11 C45 C44 118.9(2)
O11 C46 N12 121.2(3)
O11 C46 C47 121.2(3)
N12 C46 C47 117.6(3)
C48 C47 C46 117.1(3)
C48 C47 C52 118.6(3)
C52 C47 C46 124.3(3)
C47 C48 H48 118.6
C49 C48 C47 122.7(3)
C49 C48 H48 118.6
C48 C49 H49 120.5
C48 C49 C50 118.9(3)
C50 C49 H49 120.5
C49 C50 H50 119.7
C49 C50 C51 120.5(3)
C51 C50 H50 119.7
C50 C51 H51 119.1
C50 C51 C52 121.8(3)
C52 C51 H51 119.1
O12 C52 C47 126.0(3)
O12 C52 C51 116.6(3)
C51 C52 C47 117.4(3)
N13 C53 H53 118.8
N13 C53 C54 122.4(3)
C54 C53 H53 118.8
C53 C54 H54 120.5
C55 C54 C53 119.0(3)
C55 C54 H54 120.5
C54 C55 H55 120.4
C56 C55 C54 119.2(3)
C56 C55 H55 120.4
C55 C56 H56 120.4
C55 C56 C57 119.3(3)
C57 C56 H56 120.4
N13 C57 C56 122.4(3)
N13 C57 H57 118.8
C56 C57 H57 118.8
N14 C58 H58 118.9
N14 C58 C59 122.2(4)
C59 C58 H58 118.9
C58 C59 H59 120.4
C60 C59 C58 119.2(4)
C60 C59 H59 120.4
C59 C60 H60 120.8
C61 C60 C59 118.4(4)
C61 C60 H60 120.8
C60 C61 H61 120.0
C60 C61 C62 120.0(4)
C62 C61 H61 120.0
N14 C62 C61 122.5(4)
N14 C62 H62 118.7
C61 C62 H62 118.7

loop_
_geom_bond_atom_site_label_1
_geom_bond_atom_site_label_2
_geom_bond_distance
Cu1 O1 1.875(2)
Cu1 O3 1.975(2)
Cu1 N1 1.892(2)
Cu1 N6 1.981(2)
Cu2 O2 2.033(2)
Cu2 O11 2.043(2)
Cu2 N2 1.927(2)
Cu2 N11 1.928(2)
Cu3 O10 1.946(2)
Cu3 O12 1.872(2)
Cu3 N12 1.902(2)
Cu3 N14 2.010(2)
Cu4 O7 1.888(2)
Cu4 O9 1.987(2)
Cu4 N8 1.889(2)
Cu4 N13 1.981(2)
Cu5 O5 1.9941(19)
Cu5 O8 1.982(2)
Cu5 N4 1.907(2)
Cu5 N9 1.913(2)
Cu6 O4 1.996(2)
Cu6 O6 1.889(2)
Cu6 N5 1.888(2)
Cu6 N7 1.978(2)
O1 C1 1.311(4)
O2 C7 1.275(3)
O3 C8 1.288(3)
O4 C14 1.277(3)
O5 C15 1.284(3)
O6 C21 1.313(4)
O7 C32 1.312(3)
O8 C38 1.286(3)
O9 C39 1.276(3)
O10 C45 1.282(3)
O11 C46 1.273(3)
O12 C52 1.308(4)
N1 N2 1.399(3)
N1 C7 1.325(4)
N2 C8 1.309(3)
N3 C9 1.345(3)
N3 C13 1.330(4)
N4 N5 1.393(3)
N4 C14 1.306(4)
N5 C15 1.329(4)
N6 C22 1.339(4)
N6 C26 1.340(4)
N7 C27 1.330(4)
N7 C31 1.320(4)
N8 N9 1.393(3)
N8 C38 1.325(4)
N9 C39 1.312(4)
N10 C40 1.338(4)
N10 C44 1.334(4)
N11 N12 1.402(3)
N11 C45 1.320(4)
N12 C46 1.329(4)
N13 C53 1.336(4)
N13 C57 1.324(4)
N14 C58 1.336(4)
N14 C62 1.333(4)
C1 C2 1.412(4)
C1 C6 1.424(4)
C2 H2 0.9500
C2 C3 1.370(5)
C3 H3 0.9500
C3 C4 1.372(5)
C4 H4 0.9500
C4 C5 1.377(4)
C5 H5 0.9500
C5 C6 1.397(4)
C6 C7 1.474(4)
C8 C9 1.472(4)
C9 C10 1.382(4)
C10 H10 0.9500
C10 C11 1.374(4)
C11 H11 0.9500
C11 C12 1.377(4)
C12 H12 0.9500
C12 C13 1.387(4)
C13 C14 1.486(4)
C15 C16 1.464(4)
C16 C17 1.402(4)
C16 C21 1.420(4)
C17 H17 0.9500
C17 C18 1.372(4)
C18 H18 0.9500
C18 C19 1.383(5)
C19 H19 0.9500
C19 C20 1.368(5)
C20 H20 0.9500
C20 C21 1.409(4)
C22 H22 0.9500
C22 C23 1.365(4)
C23 H23 0.9500
C23 C24 1.363(5)
C24 H24 0.9500
C24 C25 1.384(5)
C25 H25 0.9500
C25 C26 1.372(4)
C26 H26 0.9500
C27 H27 0.9500
C27 C28 1.365(5)
C28 H28 0.9500
C28 C29 1.364(5)
C29 H29 0.9500
C29 C30 1.369(6)
C30 H30 0.9500
C30 C31 1.375(5)
C31 H31 0.9500
C32 C33 1.409(4)
C32 C37 1.421(4)
C33 H33 0.9500
C33 C34 1.367(5)
C34 H34 0.9500
C34 C35 1.377(5)
C35 H35 0.9500
C35 C36 1.370(4)
C36 H36 0.9500
C36 C37 1.397(4)
C37 C38 1.461(4)
C39 C40 1.478(4)
C40 C41 1.389(4)
C41 H41 0.9500
C41 C42 1.380(4)
C42 H42 0.9500
C42 C43 1.368(5)
C43 H43 0.9500
C43 C44 1.390(4)
C44 C45 1.478(4)
C46 C47 1.476(4)
C47 C48 1.399(4)
C47 C52 1.416(4)
C48 H48 0.9500
C48 C49 1.369(4)
C49 H49 0.9500
C49 C50 1.374(5)
C50 H50 0.9500
C50 C51 1.375(5)
C51 H51 0.9500
C51 C52 1.412(4)
C53 H53 0.9500
C53 C54 1.375(5)
C54 H54 0.9500
C54 C55 1.358(5)
C55 H55 0.9500
C55 C56 1.350(5)
C56 H56 0.9500
C56 C57 1.378(4)
C57 H57 0.9500
C58 H58 0.9500
C58 C59 1.377(5)
C59 H59 0.9500
C59 C60 1.373(6)
C60 H60 0.9500
C60 C61 1.354(6)
C61 H61 0.9500
C61 C62 1.367(5)
C62 H62 0.9500

loop_
_geom_torsion_atom_site_label_1
_geom_torsion_atom_site_label_2
_geom_torsion_atom_site_label_3
_geom_torsion_atom_site_label_4
_geom_torsion
Cu1 O1 C1 C2 -173.0(2)
Cu1 O1 C1 C6 6.3(5)
Cu1 O3 C8 N2 -4.2(4)
Cu1 O3 C8 C9 176.2(2)
Cu1 N1 N2 Cu2 -178.27(12)
Cu1 N1 N2 C8 3.2(3)
Cu1 N1 C7 O2 169.8(2)
Cu1 N1 C7 C6 -9.8(4)
Cu1 N6 C22 C23 -175.7(3)
Cu1 N6 C26 C25 178.7(3)
Cu2 O2 C7 N1 4.4(4)
Cu2 O2 C7 C6 -176.1(2)
Cu2 O11 C46 N12 5.9(3)
Cu2 O11 C46 C47 -173.5(2)
Cu2 N2 C8 O3 -177.2(2)
Cu2 N2 C8 C9 2.3(4)
Cu2 N11 N12 Cu3 167.59(12)
Cu2 N11 N12 C46 -5.2(3)
Cu2 N11 C45 O10 -165.9(2)
Cu2 N11 C45 C44 16.1(4)
Cu3 O10 C45 N11 0.3(3)
Cu3 O10 C45 C44 178.3(2)
Cu3 O12 C52 C47 -1.1(4)
Cu3 O12 C52 C51 178.1(2)
Cu3 N12 C46 O11 -172.0(2)
Cu3 N12 C46 C47 7.5(4)
Cu3 N14 C58 C59 -172.1(3)
Cu3 N14 C62 C61 171.5(3)
Cu4 O7 C32 C33 -169.5(2)
Cu4 O7 C32 C37 10.4(4)
Cu4 O9 C39 N9 -3.0(4)
Cu4 O9 C39 C40 177.1(2)
Cu4 N8 N9 Cu5 179.80(12)
Cu4 N8 N9 C39 -1.9(3)
Cu4 N8 C38 O8 175.0(2)
Cu4 N8 C38 C37 -3.2(4)
Cu4 N13 C53 C54 -178.4(3)
Cu4 N13 C57 C56 177.4(3)
Cu5 O5 C15 N5 -6.3(3)
Cu5 O5 C15 C16 174.3(2)
Cu5 O8 C38 N8 1.5(3)
Cu5 O8 C38 C37 179.6(2)
Cu5 N4 N5 Cu6 -170.62(12)
Cu5 N4 N5 C15 -0.7(3)
Cu5 N4 C14 O4 176.2(2)
Cu5 N4 C14 C13 1.0(4)
Cu5 N9 C39 O9 -178.8(2)
Cu5 N9 C39 C40 1.1(4)
Cu6 O4 C14 N4 -8.1(4)
Cu6 O4 C14 C13 166.7(2)
Cu6 O6 C21 C16 -7.8(5)
Cu6 O6 C21 C20 172.9(2)
Cu6 N5 C15 O5 172.1(2)
Cu6 N5 C15 C16 -8.5(4)
Cu6 N7 C27 C28 -175.5(3)
Cu6 N7 C31 C30 175.1(3)
O1 Cu1 O3 C8 -5.4(11)
O1 Cu1 N1 N2 174.8(2)
O1 Cu1 N1 C7 7.5(3)
O1 Cu1 N6 C22 -15.4(3)
O1 Cu1 N6 C26 168.8(3)
O1 C1 C2 C3 -177.0(3)
O1 C1 C6 C5 176.5(3)
O1 C1 C6 C7 -7.2(5)
O2 Cu2 O11 C46 89.9(2)
O2 Cu2 N2 N1 8.18(19)
O2 Cu2 N2 C8 -173.7(3)
O2 Cu2 N11 N12 -115.75(19)
O2 Cu2 N11 C45 51.4(3)
O3 Cu1 O1 C1 4.6(12)
O3 Cu1 N1 N2 -4.2(2)
O3 Cu1 N1 C7 -171.5(3)
O3 Cu1 N6 C22 164.0(3)
O3 Cu1 N6 C26 -11.7(3)
O3 C8 C9 N3 -174.3(3)
O3 C8 C9 C10 7.8(5)
O4 Cu6 O6 C21 27.2(10)
O4 Cu6 N5 N4 -5.85(19)
O4 Cu6 N5 C15 -173.1(3)
O4 Cu6 N7 C27 -0.5(3)
O4 Cu6 N7 C31 -178.0(3)
O5 Cu5 O8 C38 100.6(2)
O5 Cu5 N4 N5 -1.91(19)
O5 Cu5 N4 C14 -174.4(3)
O5 Cu5 N9 N8 -141.92(19)
O5 Cu5 N9 C39 40.2(3)
O5 C15 C16 C17 3.1(4)
O5 C15 C16 C21 -175.8(3)
O6 Cu6 O4 C14 -16.1(10)
O6 Cu6 N5 N4 171.4(2)
O6 Cu6 N5 C15 4.2(3)
O6 Cu6 N7 C27 -177.5(3)
O6 Cu6 N7 C31 5.0(3)
O7 Cu4 O9 C39 -16.9(9)
O7 Cu4 N8 N9 178.1(2)
O7 Cu4 N8 C38 6.7(3)
O7 Cu4 N13 C53 -167.0(3)
O7 Cu4 N13 C57 13.7(3)
O7 C32 C33 C34 -178.3(3)
O7 C32 C37 C36 178.0(3)
O7 C32 C37 C38 -3.9(5)
O8 Cu5 O5 C15 102.4(2)
O8 Cu5 N4 N5 -149.57(19)
O8 Cu5 N4 C14 38.0(3)
O8 Cu5 N9 N8 6.06(19)
O8 Cu5 N9 C39 -171.8(3)
O9 Cu4 O7 C32 8.2(9)
O9 Cu4 N8 N9 0.31(19)
O9 Cu4 N8 C38 -171.1(3)
O9 Cu4 N13 C53 10.8(3)
O9 Cu4 N13 C57 -168.5(2)
O9 C39 C40 N10 -142.8(3)
O9 C39 C40 C41 42.0(4)
O10 Cu3 O12 C52 5.9(12)
O10 Cu3 N12 N11 2.32(18)
O10 Cu3 N12 C46 173.5(3)
O10 Cu3 N14 C58 7.8(3)
O10 Cu3 N14 C62 -164.6(2)
O11 Cu2 O2 C7 94.4(2)
O11 Cu2 N2 N1 -113.4(2)
O11 Cu2 N2 C8 64.6(3)
O11 Cu2 N11 N12 6.29(18)
O11 Cu2 N11 C45 173.4(3)
O11 C46 C47 C48 -4.1(4)
O11 C46 C47 C52 175.9(3)
O12 Cu3 O10 C45 -4.3(11)
O12 Cu3 N12 N11 -177.94(19)
O12 Cu3 N12 C46 -6.7(3)
O12 Cu3 N14 C58 -172.2(3)
O12 Cu3 N14 C62 15.4(3)
N1 Cu1 O1 C1 -5.1(3)
N1 Cu1 O3 C8 4.5(2)
N1 Cu1 N6 C22 -150.6(10)
N1 Cu1 N6 C26 33.7(12)
N1 N2 C8 O3 0.9(4)
N1 N2 C8 C9 -179.6(2)
N2 Cu2 O2 C7 -6.9(2)
N2 Cu2 O11 C46 177.00(19)
N2 Cu2 N11 N12 152.8(8)
N2 Cu2 N11 C45 -40.0(11)
N2 N1 C7 O2 2.4(4)
N2 N1 C7 C6 -177.2(2)
N2 C8 C9 N3 6.2(4)
N2 C8 C9 C10 -171.8(3)
N3 C9 C10 C11 -4.1(5)
N3 C13 C14 O4 -118.8(3)
N3 C13 C14 N4 56.4(4)
N4 Cu5 O5 C15 4.3(2)
N4 Cu5 O8 C38 -167.5(2)
N4 Cu5 N9 N8 107.7(4)
N4 Cu5 N9 C39 -70.2(5)
N4 N5 C15 O5 4.8(4)
N4 N5 C15 C16 -175.8(2)
N5 Cu6 O4 C14 7.3(2)
N5 Cu6 O6 C21 4.1(3)
N5 Cu6 N7 C27 -20.9(10)
N5 Cu6 N7 C31 161.6(8)
N5 N4 C14 O4 3.6(4)
N5 N4 C14 C13 -171.6(2)
N5 C15 C16 C17 -176.3(3)
N5 C15 C16 C21 4.9(4)
N6 Cu1 O1 C1 179.0(3)
N6 Cu1 O3 C8 -179.8(2)
N6 Cu1 N1 N2 -50.0(11)
N6 Cu1 N1 C7 142.7(9)
N6 C22 C23 C24 -2.7(6)
N7 Cu6 O4 C14 -170.3(2)
N7 Cu6 O6 C21 -178.6(3)
N7 Cu6 N5 N4 14.8(10)
N7 Cu6 N5 C15 -152.4(8)
N7 C27 C28 C29 -0.5(6)
N8 Cu4 O7 C32 -9.8(3)
N8 Cu4 O9 C39 1.3(2)
N8 Cu4 N13 C53 11.2(15)
N8 Cu4 N13 C57 -168.1(13)
N8 N9 C39 O9 3.4(4)
N8 N9 C39 C40 -176.8(2)
N9 Cu5 O5 C15 -159.88(19)
N9 Cu5 O8 C38 -4.2(2)
N9 Cu5 N4 N5 111.9(3)
N9 Cu5 N4 C14 -60.5(5)
N9 N8 C38 O8 3.6(4)
N9 N8 C38 C37 -174.6(2)
N9 C39 C40 N10 37.4(4)
N9 C39 C40 C41 -137.9(3)
N10 C40 C41 C42 -3.6(5)
N10 C44 C45 O10 -159.2(3)
N10 C44 C45 N11 18.9(4)
N11 Cu2 O2 C7 179.6(2)
N11 Cu2 O11 C46 -6.60(19)
N11 Cu2 N2 N1 100.8(9)
N11 Cu2 N2 C8 -81.1(10)
N11 N12 C46 O11 -0.7(4)
N11 N12 C46 C47 178.7(2)
N12 Cu3 O10 C45 -1.49(19)
N12 Cu3 O12 C52 3.1(3)
N12 Cu3 N14 C58 38.4(12)
N12 Cu3 N14 C62 -134.0(10)
N12 N11 C45 O10 1.5(4)
N12 N11 C45 C44 -176.5(2)
N12 C46 C47 C48 176.5(3)
N12 C46 C47 C52 -3.5(4)
N13 Cu4 O7 C32 170.0(2)
N13 Cu4 O9 C39 -178.7(2)
N13 Cu4 N8 N9 -0.1(15)
N13 Cu4 N8 C38 -171.5(13)
N13 C53 C54 C55 0.9(7)
N14 Cu3 O10 C45 175.6(2)
N14 Cu3 O12 C52 -174.0(3)
N14 Cu3 N12 N11 -28.6(12)
N14 Cu3 N12 C46 142.6(10)
N14 C58 C59 C60 0.2(6)
C1 C2 C3 C4 -0.5(5)
C1 C6 C7 O2 -171.2(3)
C1 C6 C7 N1 8.4(4)
C2 C1 C6 C5 -4.2(4)
C2 C1 C6 C7 172.1(3)
C2 C3 C4 C5 -2.1(5)
C3 C4 C5 C6 1.4(5)
C4 C5 C6 C1 1.8(5)
C4 C5 C6 C7 -174.6(3)
C5 C6 C7 O2 5.1(4)
C5 C6 C7 N1 -175.3(3)
C6 C1 C2 C3 3.6(5)
C7 N1 N2 Cu2 -8.4(3)
C7 N1 N2 C8 173.0(3)
C8 C9 C10 C11 173.7(3)
C9 N3 C13 C12 -0.7(4)
C9 N3 C13 C14 -178.9(2)
C9 C10 C11 C12 0.5(5)
C10 C11 C12 C13 2.6(5)
C11 C12 C13 N3 -2.6(5)
C11 C12 C13 C14 175.4(3)
C12 C13 C14 O4 63.0(4)
C12 C13 C14 N4 -121.8(3)
C13 N3 C9 C8 -173.8(3)
C13 N3 C9 C10 4.1(4)
C14 N4 N5 Cu6 3.4(3)
C14 N4 N5 C15 173.3(2)
C15 C16 C17 C18 179.8(3)
C15 C16 C21 O6 3.1(5)
C15 C16 C21 C20 -177.6(3)
C16 C17 C18 C19 -1.2(5)
C17 C16 C21 O6 -175.7(3)
C17 C16 C21 C20 3.6(4)
C17 C18 C19 C20 1.2(5)
C18 C19 C20 C21 1.3(5)
C19 C20 C21 O6 175.7(3)
C19 C20 C21 C16 -3.7(5)
C21 C16 C17 C18 -1.3(5)
C22 N6 C26 C25 2.9(5)
C22 C23 C24 C25 2.2(6)
C23 C24 C25 C26 0.7(6)
C24 C25 C26 N6 -3.3(6)
C26 N6 C22 C23 0.2(5)
C27 N7 C31 C30 -2.5(6)
C27 C28 C29 C30 -0.8(7)
C28 C29 C30 C31 0.4(7)
C29 C30 C31 N7 1.3(7)
C31 N7 C27 C28 2.1(5)
C32 C33 C34 C35 -0.1(6)
C32 C37 C38 O8 -178.1(3)
C32 C37 C38 N8 0.0(4)
C33 C32 C37 C36 -2.1(4)
C33 C32 C37 C38 176.0(3)
C33 C34 C35 C36 -1.3(6)
C34 C35 C36 C37 1.0(5)
C35 C36 C37 C32 0.8(5)
C35 C36 C37 C38 -177.4(3)
C36 C37 C38 O8 0.0(4)
C36 C37 C38 N8 178.2(3)
C37 C32 C33 C34 1.8(5)
C38 N8 N9 Cu5 -7.0(3)
C38 N8 N9 C39 171.3(3)
C39 C40 C41 C42 171.3(3)
C40 N10 C44 C43 -1.5(4)
C40 N10 C44 C45 173.8(3)
C40 C41 C42 C43 0.1(5)
C41 C42 C43 C44 2.4(5)
C42 C43 C44 N10 -1.8(5)
C42 C43 C44 C45 -176.9(3)
C43 C44 C45 O10 16.2(4)
C43 C44 C45 N11 -165.7(3)
C44 N10 C40 C39 -170.9(3)
C44 N10 C40 C41 4.2(4)
C45 N11 N12 Cu3 -2.7(3)
C45 N11 N12 C46 -175.6(2)
C46 C47 C48 C49 -179.5(3)
C46 C47 C52 O12 0.5(5)
C46 C47 C52 C51 -178.7(3)
C47 C48 C49 C50 -1.6(5)
C48 C47 C52 O12 -179.4(3)
C48 C47 C52 C51 1.4(4)
C48 C49 C50 C51 0.8(5)
C49 C50 C51 C52 1.2(5)
C50 C51 C52 O12 178.5(3)
C50 C51 C52 C47 -2.2(5)
C52 C47 C48 C49 0.5(5)
C53 N13 C57 C56 -1.9(5)
C53 C54 C55 C56 -1.9(7)
C54 C55 C56 C57 1.0(6)
C55 C56 C57 N13 0.9(5)
C57 N13 C53 C54 1.0(6)
C58 N14 C62 C61 -1.2(5)
C58 C59 C60 C61 -0.4(6)
C59 C60 C61 C62 -0.2(6)
C60 C61 C62 N14 1.0(6)
C62 N14 C58 C59 0.6(5)
